data_7123766
loop_
_publ_author_name
'Hill, Michael'
'Mahon, Mary F.'
'Pecharman, Anne-Frederique'
'McMullin, Claire'
'Rajabi, Nasir A.'

_publ_section_title
;
 Diborane Heterolysis and P(V) Reduction by Ph3P=O Coordination to
 Magnesium
;
_journal_name_full 'Chemical Communications'
_journal_paper_doi 10.1039/C9CC04294F
_journal_year 2019
_chemical_formula_moiety '2(C53 H68 B Mg N2 O4 P)'
_chemical_formula_sum 'C106 H136 B2 Mg2 N4 O8 P2'
_chemical_formula_weight 1726.36
_space_group_crystal_system monoclinic
_space_group_IT_number 14
_space_group_name_Hall '-P 2ybc'
_space_group_name_H-M_alt 'P 1 21/c 1'
_symmetry_space_group_name_Hall '-P 2ybc'
_symmetry_space_group_name_H-M 'P 1 21/c 1'
_atom_sites_solution_hydrogens geom
_atom_sites_solution_primary iterative
_audit_creation_date 2018-06-11
_audit_creation_method
;
Olex2 1.2
(compiled 2018.05.29 svn.r3508 for OlexSys, GUI svn.r5506)
;
_audit_update_record
;
2019-05-09 deposited with the CCDC.    2019-07-04 downloaded from the CCDC.
;
_cell_angle_alpha 90
_cell_angle_beta 100.589(3)
_cell_angle_gamma 90
_cell_formula_units_Z 4
_cell_length_a 35.0559(10)
_cell_length_b 13.3465(2)
_cell_length_c 22.2186(7)
_cell_measurement_reflns_used 10746
_cell_measurement_temperature 149.9(5)
_cell_measurement_theta_max 72.0010
_cell_measurement_theta_min 3.8410
_cell_volume 10218.5(5)
_computing_cell_refinement 'CrysAlisPro 1.171.38.41 (Rigaku OD, 2015)'
_computing_data_collection 'CrysAlisPro 1.171.38.41 (Rigaku OD, 2015)'
_computing_data_reduction 'CrysAlisPro 1.171.38.41 (Rigaku OD, 2015)'
_computing_molecular_graphics 'Olex2 (Dolomanov et al., 2009)'
_computing_publication_material 'Olex2 (Dolomanov et al., 2009)'
_computing_structure_refinement 'ShelXL (Sheldrick, 2015)'
_computing_structure_solution 'olex2.solve (Bourhis et al., 2015)'
_diffrn_ambient_environment N~2~
_diffrn_ambient_temperature 149.9(5)
_diffrn_detector 'CCD plate'
_diffrn_detector_area_resol_mean 8.1150
_diffrn_detector_type EosS2
_diffrn_measured_fraction_theta_full 1.000
_diffrn_measured_fraction_theta_max 0.986
_diffrn_measurement_device 'four-circle diffractometer'
_diffrn_measurement_device_type 'SuperNova, Dual, Cu at zero, EosS2'
_diffrn_measurement_method '\w scans'
_diffrn_radiation_monochromator mirror
_diffrn_radiation_probe x-ray
_diffrn_radiation_type CuK\a
_diffrn_radiation_wavelength 1.54184
_diffrn_reflns_av_R_equivalents 0.0589
_diffrn_reflns_av_unetI/netI 0.0619
_diffrn_reflns_Laue_measured_fraction_full 1.000
_diffrn_reflns_Laue_measured_fraction_max 0.986
_diffrn_reflns_limit_h_max 42
_diffrn_reflns_limit_h_min -43
_diffrn_reflns_limit_k_max 16
_diffrn_reflns_limit_k_min -12
_diffrn_reflns_limit_l_max 27
_diffrn_reflns_limit_l_min -26
_diffrn_reflns_number 67342
_diffrn_reflns_point_group_measured_fraction_full 1.000
_diffrn_reflns_point_group_measured_fraction_max 0.986
_diffrn_reflns_theta_full 67.684
_diffrn_reflns_theta_max 72.527
_diffrn_reflns_theta_min 2.565
_diffrn_source 'micro-focus sealed X-ray tube'
_diffrn_source_type 'SuperNova (Cu) X-ray Source'
_exptl_absorpt_coefficient_mu 0.932
_exptl_absorpt_correction_T_max 0.998
_exptl_absorpt_correction_T_min 0.996
_exptl_absorpt_correction_type gaussian
_exptl_absorpt_process_details
;
CrysAlisPro 1.171.38.41 (Rigaku Oxford Diffraction, 2015)
Numerical absorption correction based on gaussian integration over
            a multifaceted crystal model
Empirical absorption correction using spherical harmonics,
 implemented in SCALE3 ABSPACK scaling algorithm.
;
_exptl_crystal_colour colourless
_exptl_crystal_colour_primary colourless
_exptl_crystal_density_diffrn 1.122
_exptl_crystal_description block
_exptl_crystal_F_000 3712
_exptl_crystal_size_max 0.096
_exptl_crystal_size_mid 0.065
_exptl_crystal_size_min 0.035
_refine_diff_density_max 0.468
_refine_diff_density_min -0.297
_refine_diff_density_rms 0.045
_refine_ls_extinction_method none
_refine_ls_goodness_of_fit_ref 1.014
_refine_ls_hydrogen_treatment constr
_refine_ls_matrix_type full
_refine_ls_number_parameters 1145
_refine_ls_number_reflns 19993
_refine_ls_number_restraints 0
_refine_ls_restrained_S_all 1.014
_refine_ls_R_factor_all 0.0897
_refine_ls_R_factor_gt 0.0535
_refine_ls_shift/su_max 0.001
_refine_ls_shift/su_mean 0.000
_refine_ls_structure_factor_coef Fsqd
_refine_ls_weighting_details 'w=1/[\s^2^(Fo^2^)+(0.0612P)^2^+1.3485P] where P=(Fo^2^+2Fc^2^)/3'
_refine_ls_weighting_scheme calc
_refine_ls_wR_factor_gt 0.1226
_refine_ls_wR_factor_ref 0.1410
_reflns_Friedel_coverage 0.000
_reflns_number_gt 13465
_reflns_number_total 19993
_reflns_threshold_expression 'I > 2\s(I)'
_cod_data_source_file c9cc04294f2.cif
_cod_data_source_block s18msh97-cpd-12
_cod_database_code 7123766
_shelx_shelxl_version_number 2014/7
_shelx_space_group_comment
;
The symmetry employed for this shelxl refinement is uniquely defined
by the following loop, which should always be used as a source of
symmetry information in preference to the above space-group names.
They are only intended as comments.
;
_olex2_refinement_description
;
1. Fixed Uiso
 At 1.2 times of:
  All C(H) groups
 At 1.5 times of:
  All C(H,H,H) groups
2.a Ternary CH refined with riding coordinates:
 C12(H12), C15(H15), C24(H24), C27(H27), C65(H65), C68(H68), C77(H77), C80(H80)
2.b Aromatic/amide H refined with riding coordinates:
 C3(H3), C8(H8), C9(H9), C10(H10), C20(H20), C21(H21), C22(H22), C31(H31),
 C32(H32), C33(H33), C34(H34), C35(H35), C37(H37), C38(H38), C39(H39), C40(H40),
  C41(H41), C43(H43), C44(H44), C45(H45), C46(H46), C47(H47), C56(H56),
 C61(H61), C62(H62), C63(H63), C73(H73), C74(H74), C75(H75), C84(H84), C85(H85),
  C86(H86), C87(H87), C88(H88), C90(H90), C91(H91), C92(H92), C93(H93),
 C94(H94), C96(H96), C97(H97), C98(H98), C99(H99), C100(H100)
2.c Idealised Me refined as rotating group:
 C1(H1A,H1B,H1C), C5(H5A,H5B,H5C), C13(H13A,H13B,H13C), C14(H14A,H14B,H14C),
 C16(H16A,H16B,H16C), C17(H17A,H17B,H17C), C25(H25A,H25B,H25C), C26(H26A,H26B,
 H26C), C28(H28A,H28B,H28C), C29(H29A,H29B,H29C), C50(H50A,H50B,H50C), C51(H51A,
 H51B,H51C), C52(H52A,H52B,H52C), C53(H53A,H53B,H53C), C54(H54A,H54B,H54C),
 C58(H58A,H58B,H58C), C66(H66A,H66B,H66C), C67(H67A,H67B,H67C), C69(H69A,H69B,
 H69C), C70(H70A,H70B,H70C), C78(H78A,H78B,H78C), C79(H79A,H79B,H79C), C81(H81A,
 H81B,H81C), C82(H82A,H82B,H82C), C103(H10A,H10B,H10C), C104(H10D,H10E,H10F),
 C105(H10G,H10H,H10I), C106(H10J,H10K,H10L)
;

loop_
_space_group_symop_operation_xyz
'x, y, z'
'-x, y+1/2, -z+1/2'
'-x, -y, -z'
'x, -y-1/2, z-1/2'

loop_
_atom_site_label
_atom_site_type_symbol
_atom_site_fract_x
_atom_site_fract_y
_atom_site_fract_z
_atom_site_U_iso_or_equiv
_atom_site_adp_type
_atom_site_occupancy
_atom_site_site_symmetry_order
_atom_site_calc_flag
_atom_site_refinement_flags_posn
B1 B 0.12344(8) 0.02165(19) 0.31752(13) 0.0302(6) Uani 1 1 d .
C1 C 0.03474(8) -0.3524(2) 0.27682(13) 0.0452(7) Uani 1 1 d .
H1A H 0.0315 -0.3351 0.2342 0.068 Uiso 1 1 calc GR
H1B H 0.0150 -0.3201 0.2946 0.068 Uiso 1 1 calc GR
H1C H 0.0326 -0.4237 0.2809 0.068 Uiso 1 1 calc GR
C2 C 0.07425(7) -0.31827(17) 0.30947(11) 0.0304(5) Uani 1 1 d .
C3 C 0.10512(7) -0.34612(18) 0.28131(11) 0.0322(5) Uani 1 1 d .
H3 H 0.0981 -0.3704 0.2416 0.039 Uiso 1 1 calc R
C4 C 0.14539(7) -0.34300(16) 0.30409(11) 0.0283(5) Uani 1 1 d .
C5 C 0.17049(8) -0.4027(2) 0.26864(12) 0.0411(6) Uani 1 1 d .
H5A H 0.1545 -0.4484 0.2416 0.062 Uiso 1 1 calc GR
H5B H 0.1894 -0.4398 0.2967 0.062 Uiso 1 1 calc GR
H5C H 0.1834 -0.3580 0.2451 0.062 Uiso 1 1 calc GR
C6 C 0.20214(6) -0.30198(16) 0.37763(11) 0.0276(5) Uani 1 1 d .
C7 C 0.21456(7) -0.37169(17) 0.42480(11) 0.0319(5) Uani 1 1 d .
C8 C 0.25418(7) -0.37715(19) 0.44912(12) 0.0388(6) Uani 1 1 d .
H8 H 0.2630 -0.4238 0.4796 0.047 Uiso 1 1 calc R
C9 C 0.28053(7) -0.3144(2) 0.42876(13) 0.0404(6) Uani 1 1 d .
H9 H 0.3068 -0.3191 0.4455 0.049 Uiso 1 1 calc R
C10 C 0.26796(7) -0.24526(19) 0.38383(13) 0.0384(6) Uani 1 1 d .
H10 H 0.2859 -0.2028 0.3708 0.046 Uiso 1 1 calc R
C11 C 0.22864(7) -0.23744(17) 0.35714(11) 0.0311(5) Uani 1 1 d .
C12 C 0.21637(7) -0.15910(19) 0.30804(13) 0.0394(6) Uani 1 1 d .
H12 H 0.1883 -0.1657 0.2936 0.047 Uiso 1 1 calc R
C13 C 0.22432(9) -0.0535(2) 0.33445(16) 0.0527(8) Uani 1 1 d .
H13A H 0.2112 -0.0447 0.3684 0.079 Uiso 1 1 calc GR
H13B H 0.2150 -0.0048 0.3034 0.079 Uiso 1 1 calc GR
H13C H 0.2517 -0.0448 0.3481 0.079 Uiso 1 1 calc GR
C14 C 0.23649(9) -0.1740(3) 0.25318(15) 0.0580(8) Uani 1 1 d .
H14A H 0.2637 -0.1608 0.2653 0.087 Uiso 1 1 calc GR
H14B H 0.2256 -0.1287 0.2210 0.087 Uiso 1 1 calc GR
H14C H 0.2328 -0.2417 0.2388 0.087 Uiso 1 1 calc GR
C15 C 0.18648(8) -0.4402(2) 0.44938(13) 0.0420(6) Uani 1 1 d .
H15 H 0.1604 -0.4122 0.4367 0.050 Uiso 1 1 calc R
C16 C 0.19447(11) -0.4465(3) 0.51844(15) 0.0650(9) Uani 1 1 d .
H16A H 0.2188 -0.4799 0.5320 0.098 Uiso 1 1 calc GR
H16B H 0.1741 -0.4835 0.5318 0.098 Uiso 1 1 calc GR
H16C H 0.1957 -0.3802 0.5354 0.098 Uiso 1 1 calc GR
C17 C 0.18632(16) -0.5441(3) 0.4226(2) 0.1055(18) Uani 1 1 d .
H17A H 0.1800 -0.5402 0.3788 0.158 Uiso 1 1 calc GR
H17B H 0.1673 -0.5844 0.4375 0.158 Uiso 1 1 calc GR
H17C H 0.2115 -0.5737 0.4346 0.158 Uiso 1 1 calc GR
C18 C 0.04760(7) -0.26895(18) 0.39638(11) 0.0313(5) Uani 1 1 d .
C19 C 0.04027(8) -0.35799(19) 0.42607(13) 0.0393(6) Uani 1 1 d .
C20 C 0.01152(8) -0.3584(2) 0.46148(14) 0.0478(7) Uani 1 1 d .
H20 H 0.0064 -0.4173 0.4808 0.057 Uiso 1 1 calc R
C21 C -0.00947(8) -0.2737(2) 0.46865(14) 0.0474(7) Uani 1 1 d .
H21 H -0.0289 -0.2756 0.4920 0.057 Uiso 1 1 calc R
C22 C -0.00141(7) -0.1858(2) 0.44087(13) 0.0421(6) Uani 1 1 d .
H22 H -0.0152 -0.1282 0.4466 0.050 Uiso 1 1 calc R
C23 C 0.02681(7) -0.18134(19) 0.40458(12) 0.0349(5) Uani 1 1 d .
C24 C 0.03416(8) -0.08403(19) 0.37317(13) 0.0403(6) Uani 1 1 d .
H24 H 0.0621 -0.0813 0.3731 0.048 Uiso 1 1 calc R
C25 C 0.01390(11) -0.0830(3) 0.30661(17) 0.0699(10) Uani 1 1 d .
H25A H 0.0213 -0.1414 0.2863 0.105 Uiso 1 1 calc GR
H25B H 0.0213 -0.0240 0.2869 0.105 Uiso 1 1 calc GR
H25C H -0.0137 -0.0830 0.3045 0.105 Uiso 1 1 calc GR
C26 C 0.02432(10) 0.0096(2) 0.40685(18) 0.0662(10) Uani 1 1 d .
H26A H -0.0033 0.0150 0.4031 0.099 Uiso 1 1 calc GR
H26B H 0.0341 0.0678 0.3893 0.099 Uiso 1 1 calc GR
H26C H 0.0360 0.0049 0.4493 0.099 Uiso 1 1 calc GR
C27 C 0.06423(10) -0.4529(2) 0.42448(16) 0.0553(9) Uani 1 1 d .
H27 H 0.0832 -0.4401 0.3980 0.066 Uiso 1 1 calc R
C28 C 0.08646(11) -0.4767(3) 0.48827(18) 0.0710(11) Uani 1 1 d .
H28A H 0.1012 -0.4191 0.5046 0.107 Uiso 1 1 calc GR
H28B H 0.1037 -0.5318 0.4861 0.107 Uiso 1 1 calc GR
H28C H 0.0685 -0.4943 0.5144 0.107 Uiso 1 1 calc GR
C29 C 0.03948(13) -0.5428(2) 0.39817(19) 0.0820(13) Uani 1 1 d .
H29A H 0.0207 -0.5571 0.4235 0.123 Uiso 1 1 calc GR
H29B H 0.0559 -0.6001 0.3971 0.123 Uiso 1 1 calc GR
H29C H 0.0263 -0.5274 0.3574 0.123 Uiso 1 1 calc GR
C30 C 0.12850(7) -0.00557(18) 0.53839(12) 0.0338(5) Uani 1 1 d .
C31 C 0.12934(7) 0.05632(18) 0.48821(13) 0.0369(6) Uani 1 1 d .
H31 H 0.1366 0.0308 0.4530 0.044 Uiso 1 1 calc R
C32 C 0.11925(8) 0.1567(2) 0.49127(15) 0.0463(7) Uani 1 1 d .
H32 H 0.1196 0.1985 0.4579 0.056 Uiso 1 1 calc R
C33 C 0.10873(9) 0.1948(2) 0.54385(16) 0.0535(8) Uani 1 1 d .
H33 H 0.1027 0.2624 0.5461 0.064 Uiso 1 1 calc R
C34 C 0.10720(10) 0.1326(2) 0.59307(15) 0.0579(8) Uani 1 1 d .
H34 H 0.0995 0.1581 0.6279 0.070 Uiso 1 1 calc R
C35 C 0.11696(9) 0.0329(2) 0.59073(13) 0.0481(7) Uani 1 1 d .
H35 H 0.1159 -0.0087 0.6239 0.058 Uiso 1 1 calc R
C36 C 0.12461(8) -0.20635(19) 0.58700(11) 0.0372(6) Uani 1 1 d .
C37 C 0.08404(9) -0.2094(2) 0.57708(13) 0.0482(7) Uani 1 1 d .
H37 H 0.0695 -0.1701 0.5466 0.058 Uiso 1 1 calc R
C38 C 0.06564(10) -0.2711(2) 0.61285(14) 0.0542(8) Uani 1 1 d .
H38 H 0.0387 -0.2726 0.6066 0.065 Uiso 1 1 calc R
C39 C 0.08685(10) -0.3303(2) 0.65748(13) 0.0525(8) Uani 1 1 d .
H39 H 0.0742 -0.3715 0.6813 0.063 Uiso 1 1 calc R
C40 C 0.12682(10) -0.3285(2) 0.66690(13) 0.0505(7) Uani 1 1 d .
H40 H 0.1411 -0.3688 0.6970 0.061 Uiso 1 1 calc R
C41 C 0.14583(8) -0.26698(19) 0.63181(12) 0.0408(6) Uani 1 1 d .
H41 H 0.1728 -0.2663 0.6383 0.049 Uiso 1 1 calc R
C42 C 0.19821(7) -0.12074(16) 0.56486(11) 0.0312(5) Uani 1 1 d .
C43 C 0.21289(8) -0.06744(19) 0.61781(12) 0.0404(6) Uani 1 1 d .
H43 H 0.1960 -0.0401 0.6412 0.048 Uiso 1 1 calc R
C44 C 0.25279(8) -0.0548(2) 0.63592(12) 0.0443(7) Uani 1 1 d .
H44 H 0.2626 -0.0199 0.6716 0.053 Uiso 1 1 calc R
C45 C 0.27760(8) -0.09442(19) 0.60071(13) 0.0419(6) Uani 1 1 d .
H45 H 0.3042 -0.0853 0.6126 0.050 Uiso 1 1 calc R
C46 C 0.26355(8) -0.1472(2) 0.54827(14) 0.0470(7) Uani 1 1 d .
H46 H 0.2806 -0.1738 0.5249 0.056 Uiso 1 1 calc R
C47 C 0.22370(8) -0.16056(18) 0.53018(12) 0.0392(6) Uani 1 1 d .
H47 H 0.2141 -0.1963 0.4947 0.047 Uiso 1 1 calc R
C48 C 0.10967(8) 0.11456(19) 0.22840(13) 0.0401(6) Uani 1 1 d .
C49 C 0.10906(8) 0.18309(18) 0.28465(13) 0.0408(6) Uani 1 1 d .
C50 C 0.13114(11) 0.2815(2) 0.28516(18) 0.0710(11) Uani 1 1 d .
H50A H 0.1576 0.2680 0.2819 0.106 Uiso 1 1 calc GR
H50B H 0.1305 0.3166 0.3227 0.106 Uiso 1 1 calc GR
H50C H 0.1192 0.3221 0.2512 0.106 Uiso 1 1 calc GR
C51 C 0.06814(9) 0.2052(2) 0.29531(15) 0.0536(8) Uani 1 1 d .
H51A H 0.0552 0.2488 0.2636 0.080 Uiso 1 1 calc GR
H51B H 0.0695 0.2370 0.3344 0.080 Uiso 1 1 calc GR
H51C H 0.0539 0.1436 0.2946 0.080 Uiso 1 1 calc GR
C52 C 0.14714(10) 0.1240(3) 0.20324(17) 0.0655(10) Uani 1 1 d .
H52A H 0.1478 0.1879 0.1837 0.098 Uiso 1 1 calc GR
H52B H 0.1483 0.0716 0.1740 0.098 Uiso 1 1 calc GR
H52C H 0.1690 0.1183 0.2362 0.098 Uiso 1 1 calc GR
C53 C 0.07488(9) 0.1246(2) 0.17708(13) 0.0516(7) Uani 1 1 d .
H53A H 0.0519 0.1037 0.1914 0.077 Uiso 1 1 calc GR
H53B H 0.0785 0.0831 0.1433 0.077 Uiso 1 1 calc GR
H53C H 0.0721 0.1932 0.1640 0.077 Uiso 1 1 calc GR
Mg1 Mg 0.12811(2) -0.18433(5) 0.38506(3) 0.02285(15) Uani 1 1 d .
N1 N 0.07802(5) -0.26622(14) 0.36147(9) 0.0271(4) Uani 1 1 d .
N2 N 0.16122(5) -0.29259(13) 0.35371(9) 0.0248(4) Uani 1 1 d .
O1 O 0.14014(5) -0.17374(11) 0.47295(7) 0.0315(4) Uani 1 1 d .
O2 O 0.13090(5) -0.05473(12) 0.35423(8) 0.0336(4) Uani 1 1 d .
O3 O 0.10914(5) 0.01611(12) 0.25450(8) 0.0370(4) Uani 1 1 d .
O4 O 0.12795(5) 0.12262(12) 0.33523(8) 0.0388(4) Uani 1 1 d .
P1 P 0.14694(2) -0.13107(4) 0.53642(3) 0.03004(13) Uani 1 1 d .
B2 B 0.37405(9) -0.0139(2) 0.22653(14) 0.0342(6) Uani 1 1 d .
C54 C 0.48066(8) 0.3189(2) 0.25946(14) 0.0467(7) Uani 1 1 d .
H54A H 0.4824 0.3221 0.2169 0.070 Uiso 1 1 calc GR
H54B H 0.4967 0.2653 0.2787 0.070 Uiso 1 1 calc GR
H54C H 0.4893 0.3812 0.2789 0.070 Uiso 1 1 calc GR
C55 C 0.43883(7) 0.29996(17) 0.26563(11) 0.0313(5) Uani 1 1 d .
C56 C 0.41055(7) 0.33565(18) 0.21751(11) 0.0335(5) Uani 1 1 d .
H56 H 0.4199 0.3561 0.1829 0.040 Uiso 1 1 calc R
C57 C 0.37025(7) 0.34516(17) 0.21361(11) 0.0315(5) Uani 1 1 d .
C58 C 0.34963(8) 0.4127(2) 0.16335(13) 0.0446(7) Uani 1 1 d .
H58A H 0.3419 0.4734 0.1810 0.067 Uiso 1 1 calc GR
H58B H 0.3271 0.3791 0.1415 0.067 Uiso 1 1 calc GR
H58C H 0.3668 0.4285 0.1357 0.067 Uiso 1 1 calc GR
C59 C 0.31046(7) 0.32589(17) 0.24974(11) 0.0312(5) Uani 1 1 d .
C60 C 0.28068(7) 0.27024(19) 0.21343(12) 0.0364(6) Uani 1 1 d .
C61 C 0.24224(8) 0.2968(2) 0.21452(14) 0.0476(7) Uani 1 1 d .
H61 H 0.2222 0.2620 0.1900 0.057 Uiso 1 1 calc R
C62 C 0.23340(8) 0.3734(2) 0.25120(15) 0.0513(8) Uani 1 1 d .
H62 H 0.2076 0.3906 0.2508 0.062 Uiso 1 1 calc R
C63 C 0.26270(8) 0.4244(2) 0.28827(14) 0.0459(7) Uani 1 1 d .
H63 H 0.2565 0.4753 0.3134 0.055 Uiso 1 1 calc R
C64 C 0.30162(8) 0.40132(18) 0.28904(13) 0.0377(6) Uani 1 1 d .
C65 C 0.33296(8) 0.45648(19) 0.33271(13) 0.0417(6) Uani 1 1 d .
H65 H 0.3579 0.4241 0.3311 0.050 Uiso 1 1 calc R
C66 C 0.32610(10) 0.4500(2) 0.39862(14) 0.0517(7) Uani 1 1 d .
H66A H 0.3013 0.4785 0.4010 0.078 Uiso 1 1 calc GR
H66B H 0.3461 0.4864 0.4251 0.078 Uiso 1 1 calc GR
H66C H 0.3267 0.3811 0.4112 0.078 Uiso 1 1 calc GR
C67 C 0.33569(11) 0.5658(2) 0.31332(16) 0.0647(10) Uani 1 1 d .
H67A H 0.3418 0.5684 0.2730 0.097 Uiso 1 1 calc GR
H67B H 0.3557 0.5991 0.3416 0.097 Uiso 1 1 calc GR
H67C H 0.3113 0.5985 0.3132 0.097 Uiso 1 1 calc GR
C68 C 0.28884(8) 0.1822(2) 0.17480(13) 0.0431(6) Uani 1 1 d .
H68 H 0.3170 0.1781 0.1773 0.052 Uiso 1 1 calc R
C69 C 0.27541(10) 0.0843(2) 0.20051(17) 0.0592(9) Uani 1 1 d .
H69A H 0.2877 0.0772 0.2426 0.089 Uiso 1 1 calc GR
H69B H 0.2823 0.0287 0.1773 0.089 Uiso 1 1 calc GR
H69C H 0.2478 0.0858 0.1977 0.089 Uiso 1 1 calc GR
C70 C 0.27028(10) 0.1933(3) 0.10733(15) 0.0652(9) Uani 1 1 d .
H70A H 0.2426 0.1896 0.1030 0.098 Uiso 1 1 calc GR
H70B H 0.2792 0.1405 0.0841 0.098 Uiso 1 1 calc GR
H70C H 0.2774 0.2569 0.0924 0.098 Uiso 1 1 calc GR
C71 C 0.46095(7) 0.24475(19) 0.36773(12) 0.0338(5) Uani 1 1 d .
C72 C 0.47657(8) 0.1498(2) 0.38624(13) 0.0421(6) Uani 1 1 d .
C73 C 0.50480(9) 0.1439(3) 0.43883(15) 0.0538(8) Uani 1 1 d .
H73 H 0.5154 0.0817 0.4515 0.065 Uiso 1 1 calc R
C74 C 0.51758(9) 0.2276(3) 0.47274(16) 0.0601(9) Uani 1 1 d .
H74 H 0.5368 0.2221 0.5075 0.072 Uiso 1 1 calc R
C75 C 0.50169(9) 0.3197(3) 0.45498(14) 0.0540(8) Uani 1 1 d .
H75 H 0.5103 0.3760 0.4783 0.065 Uiso 1 1 calc R
C76 C 0.47293(8) 0.3306(2) 0.40270(13) 0.0418(6) Uani 1 1 d .
C77 C 0.45405(9) 0.4321(2) 0.38851(14) 0.0477(7) Uani 1 1 d .
H77 H 0.4361 0.4270 0.3492 0.057 Uiso 1 1 calc R
C78 C 0.43039(10) 0.4588(2) 0.43719(17) 0.0639(9) Uani 1 1 d .
H78A H 0.4108 0.4088 0.4378 0.096 Uiso 1 1 calc GR
H78B H 0.4183 0.5229 0.4279 0.096 Uiso 1 1 calc GR
H78C H 0.4472 0.4615 0.4765 0.096 Uiso 1 1 calc GR
C79 C 0.48346(11) 0.5155(2) 0.38284(18) 0.0699(10) Uani 1 1 d .
H79A H 0.5019 0.5204 0.4204 0.105 Uiso 1 1 calc GR
H79B H 0.4700 0.5781 0.3747 0.105 Uiso 1 1 calc GR
H79C H 0.4968 0.5000 0.3499 0.105 Uiso 1 1 calc GR
C80 C 0.46236(10) 0.0564(2) 0.34963(15) 0.0557(8) Uani 1 1 d .
H80 H 0.4342 0.0636 0.3378 0.067 Uiso 1 1 calc R
C81 C 0.46914(10) -0.0411(2) 0.38487(19) 0.0727(11) Uani 1 1 d .
H81A H 0.4964 -0.0558 0.3934 0.109 Uiso 1 1 calc GR
H81B H 0.4556 -0.0943 0.3609 0.109 Uiso 1 1 calc GR
H81C H 0.4598 -0.0350 0.4227 0.109 Uiso 1 1 calc GR
C82 C 0.47761(13) 0.0487(3) 0.29090(19) 0.0811(12) Uani 1 1 d .
H82A H 0.4691 0.1056 0.2656 0.122 Uiso 1 1 calc GR
H82B H 0.4680 -0.0116 0.2698 0.122 Uiso 1 1 calc GR
H82C H 0.5055 0.0470 0.2998 0.122 Uiso 1 1 calc GR
C83 C 0.37570(7) 0.19879(17) 0.49965(11) 0.0325(5) Uani 1 1 d .
C84 C 0.41606(8) 0.1895(2) 0.51335(12) 0.0424(6) Uani 1 1 d .
H84 H 0.4286 0.1457 0.4909 0.051 Uiso 1 1 calc R
C85 C 0.43733(9) 0.2454(2) 0.56018(14) 0.0499(7) Uani 1 1 d .
H85 H 0.4642 0.2389 0.5694 0.060 Uiso 1 1 calc R
C86 C 0.41871(10) 0.3110(2) 0.59331(13) 0.0516(7) Uani 1 1 d .
H86 H 0.4331 0.3483 0.6249 0.062 Uiso 1 1 calc R
C87 C 0.37912(10) 0.3212(2) 0.57978(13) 0.0504(7) Uani 1 1 d .
H87 H 0.3668 0.3657 0.6021 0.060 Uiso 1 1 calc R
C88 C 0.35749(8) 0.26548(19) 0.53308(12) 0.0404(6) Uani 1 1 d .
H88 H 0.3307 0.2728 0.5241 0.048 Uiso 1 1 calc R
C89 C 0.36279(7) 0.00255(16) 0.44372(11) 0.0298(5) Uani 1 1 d .
C90 C 0.37336(8) -0.0423(2) 0.50102(12) 0.0418(6) Uani 1 1 d .
H90 H 0.3743 -0.0042 0.5363 0.050 Uiso 1 1 calc R
C91 C 0.38249(9) -0.1432(2) 0.50575(14) 0.0481(7) Uani 1 1 d .
H91 H 0.3895 -0.1727 0.5441 0.058 Uiso 1 1 calc R
C92 C 0.38122(8) -0.19980(18) 0.45366(14) 0.0434(7) Uani 1 1 d .
H92 H 0.3872 -0.2677 0.4569 0.052 Uiso 1 1 calc R
C93 C 0.37117(8) -0.15625(18) 0.39682(14) 0.0410(6) Uani 1 1 d .
H93 H 0.3705 -0.1947 0.3617 0.049 Uiso 1 1 calc R
C94 C 0.36208(7) -0.05517(18) 0.39168(12) 0.0352(5) Uani 1 1 d .
H94 H 0.3555 -0.0260 0.3532 0.042 Uiso 1 1 calc R
C95 C 0.29835(7) 0.14148(16) 0.43630(11) 0.0289(5) Uani 1 1 d .
C96 C 0.28208(8) 0.0975(2) 0.48231(12) 0.0397(6) Uani 1 1 d .
H96 H 0.2977 0.0626 0.5138 0.048 Uiso 1 1 calc R
C97 C 0.24244(8) 0.1060(2) 0.48117(14) 0.0456(7) Uani 1 1 d .
H97 H 0.2315 0.0767 0.5120 0.055 Uiso 1 1 calc R
C98 C 0.21924(8) 0.1576(2) 0.43458(14) 0.0462(7) Uani 1 1 d .
H98 H 0.1927 0.1629 0.4340 0.055 Uiso 1 1 calc R
C99 C 0.23520(8) 0.2012(2) 0.38887(15) 0.0489(7) Uani 1 1 d .
H99 H 0.2195 0.2360 0.3575 0.059 Uiso 1 1 calc R
C100 C 0.27492(8) 0.19336(19) 0.38942(12) 0.0390(6) Uani 1 1 d .
H100 H 0.2857 0.2228 0.3585 0.047 Uiso 1 1 calc R
C101 C 0.37248(9) -0.17751(18) 0.19572(13) 0.0429(6) Uani 1 1 d .
C102 C 0.37219(9) -0.1090(2) 0.13956(13) 0.0441(7) Uani 1 1 d .
C103 C 0.41167(10) -0.1035(3) 0.12064(17) 0.0649(9) Uani 1 1 d .
H10A H 0.4310 -0.0853 0.1554 0.097 Uiso 1 1 calc GR
H10B H 0.4110 -0.0541 0.0890 0.097 Uiso 1 1 calc GR
H10C H 0.4180 -0.1677 0.1055 0.097 Uiso 1 1 calc GR
C104 C 0.34092(11) -0.1315(3) 0.08459(16) 0.0712(10) Uani 1 1 d .
H10D H 0.3433 -0.1997 0.0721 0.107 Uiso 1 1 calc GR
H10E H 0.3438 -0.0875 0.0516 0.107 Uiso 1 1 calc GR
H10F H 0.3159 -0.1216 0.0953 0.107 Uiso 1 1 calc GR
C105 C 0.33121(10) -0.2114(2) 0.20247(19) 0.0696(10) Uani 1 1 d .
H10G H 0.3138 -0.1553 0.1954 0.104 Uiso 1 1 calc GR
H10H H 0.3318 -0.2369 0.2430 0.104 Uiso 1 1 calc GR
H10I H 0.3224 -0.2630 0.1731 0.104 Uiso 1 1 calc GR
C106 C 0.39888(11) -0.2676(2) 0.20110(18) 0.0694(10) Uani 1 1 d .
H10J H 0.3905 -0.3118 0.1672 0.104 Uiso 1 1 calc GR
H10K H 0.3979 -0.3022 0.2387 0.104 Uiso 1 1 calc GR
H10L H 0.4250 -0.2462 0.2009 0.104 Uiso 1 1 calc GR
Mg2 Mg 0.37779(2) 0.18559(5) 0.30202(3) 0.02465(16) Uani 1 1 d .
N3 N 0.43093(5) 0.25282(13) 0.31499(9) 0.0279(4) Uani 1 1 d .
N4 N 0.35033(6) 0.30055(13) 0.25127(9) 0.0275(4) Uani 1 1 d .
O5 O 0.35753(5) 0.17362(11) 0.37626(7) 0.0318(4) Uani 1 1 d .
O6 O 0.37352(6) 0.06291(12) 0.26212(9) 0.0443(5) Uani 1 1 d .
O7 O 0.38444(6) -0.11127(13) 0.24606(9) 0.0487(5) Uani 1 1 d .
O8 O 0.36382(6) -0.01252(13) 0.16283(8) 0.0470(5) Uani 1 1 d .
P2 P 0.34933(2) 0.13221(4) 0.43520(3) 0.02759(13) Uani 1 1 d .

loop_
_atom_site_aniso_label
_atom_site_aniso_U_11
_atom_site_aniso_U_22
_atom_site_aniso_U_33
_atom_site_aniso_U_23
_atom_site_aniso_U_13
_atom_site_aniso_U_12
B1 0.0269(13) 0.0273(12) 0.0361(15) 0.0019(11) 0.0054(11) 0.0007(10)
C1 0.0321(14) 0.0560(17) 0.0452(16) -0.0110(13) 0.0011(12) -0.0123(12)
C2 0.0279(12) 0.0296(11) 0.0317(13) 0.0006(10) 0.0007(10) -0.0073(9)
C3 0.0329(13) 0.0366(12) 0.0259(12) -0.0058(10) 0.0023(10) -0.0054(10)
C4 0.0301(12) 0.0280(11) 0.0271(12) -0.0029(9) 0.0063(9) -0.0012(9)
C5 0.0390(15) 0.0467(15) 0.0380(15) -0.0168(12) 0.0078(12) 0.0005(12)
C6 0.0240(11) 0.0263(10) 0.0313(12) -0.0079(9) 0.0022(9) 0.0039(9)
C7 0.0328(13) 0.0306(11) 0.0308(13) -0.0058(10) 0.0020(10) 0.0059(10)
C8 0.0369(14) 0.0399(13) 0.0367(14) -0.0034(11) -0.0004(11) 0.0132(11)
C9 0.0256(12) 0.0469(15) 0.0457(16) -0.0120(12) -0.0013(11) 0.0088(11)
C10 0.0269(12) 0.0406(13) 0.0470(16) -0.0099(12) 0.0047(11) 0.0000(10)
C11 0.0266(12) 0.0315(12) 0.0352(13) -0.0063(10) 0.0059(10) 0.0023(9)
C12 0.0273(12) 0.0428(14) 0.0483(16) 0.0039(12) 0.0077(11) -0.0048(10)
C13 0.0449(17) 0.0373(14) 0.074(2) 0.0066(14) 0.0060(15) -0.0049(12)
C14 0.0529(19) 0.072(2) 0.0501(19) 0.0081(16) 0.0136(15) -0.0073(16)
C15 0.0379(15) 0.0445(14) 0.0416(16) 0.0091(12) 0.0017(12) 0.0034(11)
C16 0.087(3) 0.064(2) 0.0470(19) 0.0075(16) 0.0182(18) -0.0088(18)
C17 0.170(5) 0.071(3) 0.090(3) -0.033(2) 0.064(3) -0.070(3)
C18 0.0253(11) 0.0348(12) 0.0339(13) -0.0012(10) 0.0052(10) -0.0045(9)
C19 0.0386(14) 0.0342(13) 0.0483(16) 0.0031(11) 0.0164(12) -0.0020(11)
C20 0.0453(16) 0.0456(15) 0.0574(19) 0.0078(14) 0.0222(14) -0.0050(13)
C21 0.0328(14) 0.0608(18) 0.0532(18) 0.0069(14) 0.0196(13) -0.0026(13)
C22 0.0317(13) 0.0459(15) 0.0504(17) -0.0017(13) 0.0123(12) 0.0062(11)
C23 0.0275(12) 0.0375(13) 0.0391(14) 0.0017(11) 0.0045(10) 0.0014(10)
C24 0.0298(13) 0.0361(13) 0.0555(17) 0.0047(12) 0.0088(12) 0.0052(10)
C25 0.080(3) 0.0527(19) 0.069(2) 0.0206(17) -0.008(2) 0.0048(17)
C26 0.067(2) 0.0411(16) 0.099(3) -0.0024(17) 0.038(2) 0.0030(15)
C27 0.066(2) 0.0347(14) 0.077(2) 0.0138(14) 0.0431(18) 0.0058(13)
C28 0.067(2) 0.056(2) 0.096(3) 0.0260(19) 0.030(2) 0.0206(17)
C29 0.131(4) 0.0389(17) 0.091(3) -0.0056(18) 0.060(3) -0.010(2)
C30 0.0354(13) 0.0320(12) 0.0326(13) -0.0053(10) 0.0029(10) 0.0013(10)
C31 0.0392(14) 0.0287(12) 0.0432(15) -0.0040(11) 0.0082(12) -0.0011(10)
C32 0.0453(16) 0.0348(14) 0.0580(19) 0.0027(13) 0.0068(14) 0.0043(12)
C33 0.0514(18) 0.0371(15) 0.070(2) -0.0134(14) 0.0060(16) 0.0102(13)
C34 0.066(2) 0.0552(18) 0.0536(19) -0.0178(15) 0.0135(16) 0.0157(16)
C35 0.0589(19) 0.0493(16) 0.0373(15) -0.0058(13) 0.0116(14) 0.0089(14)
C36 0.0472(15) 0.0380(13) 0.0254(12) -0.0016(10) 0.0046(11) -0.0005(11)
C37 0.0484(17) 0.0570(17) 0.0385(16) 0.0090(13) 0.0064(13) -0.0015(14)
C38 0.0513(18) 0.068(2) 0.0451(18) 0.0075(15) 0.0139(14) -0.0090(15)
C39 0.070(2) 0.0518(17) 0.0376(16) 0.0028(13) 0.0155(15) -0.0124(15)
C40 0.068(2) 0.0443(15) 0.0363(15) 0.0100(12) 0.0024(14) -0.0025(14)
C41 0.0484(16) 0.0409(14) 0.0313(14) 0.0016(11) 0.0029(12) -0.0013(12)
C42 0.0398(13) 0.0242(11) 0.0268(12) 0.0005(9) -0.0013(10) 0.0009(10)
C43 0.0476(16) 0.0420(14) 0.0304(14) -0.0073(11) 0.0038(12) -0.0035(12)
C44 0.0517(17) 0.0443(15) 0.0323(14) -0.0090(12) -0.0045(12) -0.0083(13)
C45 0.0409(15) 0.0331(13) 0.0464(16) -0.0050(11) -0.0057(12) 0.0030(11)
C46 0.0410(15) 0.0423(15) 0.0532(18) -0.0168(13) -0.0031(13) 0.0104(12)
C47 0.0395(14) 0.0353(13) 0.0379(14) -0.0136(11) -0.0061(11) 0.0060(11)
C48 0.0388(14) 0.0370(13) 0.0421(15) 0.0159(11) 0.0014(12) -0.0020(11)
C49 0.0412(14) 0.0265(12) 0.0486(16) 0.0093(11) -0.0076(12) -0.0022(11)
C50 0.076(2) 0.0352(15) 0.086(3) 0.0215(16) -0.026(2) -0.0180(15)
C51 0.0539(18) 0.0402(15) 0.063(2) 0.0027(14) 0.0020(15) 0.0154(13)
C52 0.056(2) 0.075(2) 0.069(2) 0.0346(19) 0.0208(17) 0.0060(17)
C53 0.0539(18) 0.0521(16) 0.0430(17) 0.0137(13) -0.0065(14) -0.0032(14)
Mg1 0.0227(4) 0.0213(3) 0.0243(4) 0.0002(3) 0.0036(3) 0.0004(3)
N1 0.0239(9) 0.0284(9) 0.0289(10) -0.0004(8) 0.0047(8) -0.0017(7)
N2 0.0214(9) 0.0238(9) 0.0287(10) -0.0030(7) 0.0036(8) 0.0008(7)
O1 0.0387(9) 0.0288(8) 0.0249(8) -0.0028(6) 0.0008(7) 0.0001(7)
O2 0.0346(9) 0.0279(8) 0.0391(10) 0.0075(7) 0.0090(8) 0.0039(7)
O3 0.0470(11) 0.0297(8) 0.0329(9) 0.0047(7) 0.0038(8) -0.0003(7)
O4 0.0451(10) 0.0274(8) 0.0385(10) 0.0048(7) -0.0066(8) -0.0019(7)
P1 0.0372(3) 0.0277(3) 0.0239(3) -0.0014(2) 0.0023(2) 0.0004(2)
B2 0.0406(16) 0.0271(13) 0.0353(15) -0.0033(11) 0.0077(13) -0.0030(11)
C54 0.0357(15) 0.0581(17) 0.0497(17) 0.0063(14) 0.0165(13) -0.0087(13)
C55 0.0321(12) 0.0291(11) 0.0351(13) -0.0040(10) 0.0128(10) -0.0060(9)
C56 0.0363(13) 0.0355(12) 0.0316(13) 0.0009(10) 0.0142(11) -0.0046(10)
C57 0.0407(14) 0.0270(11) 0.0279(12) 0.0027(9) 0.0094(10) -0.0008(10)
C58 0.0461(16) 0.0474(15) 0.0416(16) 0.0191(12) 0.0119(13) 0.0027(12)
C59 0.0321(12) 0.0283(11) 0.0347(13) 0.0122(10) 0.0102(10) 0.0058(9)
C60 0.0338(13) 0.0374(13) 0.0397(14) 0.0125(11) 0.0109(11) 0.0006(10)
C61 0.0326(14) 0.0502(16) 0.0597(19) 0.0175(14) 0.0074(13) -0.0003(12)
C62 0.0363(15) 0.0510(16) 0.072(2) 0.0238(15) 0.0248(15) 0.0150(13)
C63 0.0462(16) 0.0381(14) 0.0583(19) 0.0150(13) 0.0227(14) 0.0151(12)
C64 0.0422(15) 0.0287(12) 0.0456(15) 0.0127(11) 0.0176(12) 0.0112(10)
C65 0.0493(16) 0.0325(13) 0.0475(16) -0.0024(11) 0.0198(13) 0.0071(11)
C66 0.067(2) 0.0416(15) 0.0502(18) 0.0038(13) 0.0191(16) 0.0107(14)
C67 0.096(3) 0.0426(17) 0.063(2) -0.0001(15) 0.033(2) -0.0123(17)
C68 0.0358(14) 0.0484(15) 0.0458(16) 0.0004(13) 0.0092(12) -0.0098(12)
C69 0.055(2) 0.0454(16) 0.080(2) -0.0021(16) 0.0210(18) -0.0084(14)
C70 0.054(2) 0.089(3) 0.050(2) -0.0029(18) 0.0057(16) -0.0145(18)
C71 0.0230(12) 0.0436(13) 0.0353(13) 0.0007(11) 0.0065(10) -0.0015(10)
C72 0.0362(14) 0.0505(15) 0.0402(15) 0.0046(12) 0.0082(12) 0.0092(12)
C73 0.0414(16) 0.066(2) 0.0522(18) 0.0112(16) 0.0046(14) 0.0148(14)
C74 0.0341(16) 0.087(2) 0.054(2) 0.0094(18) -0.0045(14) 0.0021(16)
C75 0.0428(16) 0.071(2) 0.0449(17) -0.0102(15) -0.0018(13) -0.0134(15)
C76 0.0364(14) 0.0471(15) 0.0410(15) -0.0023(12) 0.0051(12) -0.0066(12)
C77 0.0530(18) 0.0382(14) 0.0479(17) -0.0110(12) -0.0016(14) -0.0095(13)
C78 0.059(2) 0.0549(19) 0.076(2) -0.0119(17) 0.0062(18) -0.0027(16)
C79 0.086(3) 0.0506(19) 0.075(3) -0.0127(17) 0.019(2) -0.0246(18)
C80 0.059(2) 0.0437(16) 0.060(2) 0.0006(14) 0.0010(16) 0.0195(14)
C81 0.057(2) 0.0543(19) 0.098(3) 0.013(2) -0.009(2) 0.0057(16)
C82 0.098(3) 0.060(2) 0.089(3) -0.012(2) 0.029(2) 0.019(2)
C83 0.0393(13) 0.0299(12) 0.0298(13) 0.0033(10) 0.0098(10) -0.0015(10)
C84 0.0427(15) 0.0483(15) 0.0369(15) -0.0006(12) 0.0092(12) 0.0012(12)
C85 0.0467(17) 0.0581(18) 0.0426(17) 0.0008(14) 0.0024(13) -0.0075(14)
C86 0.068(2) 0.0456(16) 0.0383(16) -0.0041(13) 0.0033(14) -0.0162(15)
C87 0.072(2) 0.0392(14) 0.0429(16) -0.0105(12) 0.0182(15) -0.0064(14)
C88 0.0479(16) 0.0355(13) 0.0402(15) -0.0040(11) 0.0148(13) -0.0015(11)
C89 0.0326(12) 0.0249(11) 0.0330(13) 0.0022(9) 0.0087(10) 0.0008(9)
C90 0.0560(17) 0.0377(13) 0.0337(14) 0.0094(11) 0.0134(13) 0.0061(12)
C91 0.0562(18) 0.0413(15) 0.0463(17) 0.0160(13) 0.0083(14) 0.0059(13)
C92 0.0373(14) 0.0264(12) 0.0655(19) 0.0107(12) 0.0071(13) 0.0042(10)
C93 0.0428(15) 0.0287(12) 0.0514(17) -0.0038(11) 0.0080(13) -0.0040(11)
C94 0.0373(14) 0.0312(12) 0.0362(14) 0.0007(10) 0.0040(11) -0.0049(10)
C95 0.0296(12) 0.0265(11) 0.0318(12) 0.0008(9) 0.0089(10) 0.0001(9)
C96 0.0391(14) 0.0452(14) 0.0366(14) 0.0051(11) 0.0117(12) -0.0020(11)
C97 0.0439(16) 0.0498(16) 0.0480(17) 0.0027(13) 0.0215(13) -0.0084(12)
C98 0.0344(14) 0.0448(15) 0.0620(19) 0.0018(13) 0.0155(13) 0.0000(12)
C99 0.0384(15) 0.0446(15) 0.063(2) 0.0137(14) 0.0072(14) 0.0053(12)
C100 0.0411(14) 0.0363(13) 0.0414(15) 0.0087(11) 0.0126(12) 0.0018(11)
C101 0.0551(17) 0.0251(12) 0.0489(16) -0.0109(11) 0.0105(13) -0.0031(11)
C102 0.0603(18) 0.0390(14) 0.0356(15) -0.0101(11) 0.0159(13) -0.0001(12)
C103 0.073(2) 0.0593(19) 0.072(2) -0.0146(17) 0.0369(19) -0.0096(17)
C104 0.075(3) 0.082(2) 0.051(2) -0.0182(18) -0.0024(18) 0.008(2)
C105 0.073(2) 0.0492(18) 0.093(3) -0.0115(18) 0.032(2) -0.0197(17)
C106 0.090(3) 0.0391(16) 0.082(3) -0.0038(16) 0.023(2) 0.0114(17)
Mg2 0.0294(4) 0.0202(3) 0.0253(4) -0.0010(3) 0.0074(3) -0.0018(3)
N3 0.0287(10) 0.0255(9) 0.0308(10) 0.0004(8) 0.0088(8) -0.0008(8)
N4 0.0302(10) 0.0261(9) 0.0276(10) 0.0040(8) 0.0089(8) 0.0020(8)
O5 0.0400(9) 0.0281(8) 0.0302(9) 0.0046(7) 0.0143(7) 0.0007(7)
O6 0.0634(13) 0.0277(9) 0.0420(11) -0.0107(8) 0.0103(9) -0.0032(8)
O7 0.0792(15) 0.0297(9) 0.0378(11) -0.0041(8) 0.0120(10) 0.0001(9)
O8 0.0762(14) 0.0326(9) 0.0348(10) -0.0013(8) 0.0167(10) 0.0034(9)
P2 0.0332(3) 0.0250(3) 0.0266(3) 0.0021(2) 0.0106(2) 0.0010(2)

loop_
_atom_type_symbol
_atom_type_description
_atom_type_scat_dispersion_real
_atom_type_scat_dispersion_imag
_atom_type_scat_source
C C 0.0181 0.0091 'International Tables Vol C Tables 4.2.6.8 and 6.1.1.4'
H H 0.0000 0.0000 'International Tables Vol C Tables 4.2.6.8 and 6.1.1.4'
B B 0.0090 0.0039 'International Tables Vol C Tables 4.2.6.8 and 6.1.1.4'
Mg Mg 0.1719 0.1771 'International Tables Vol C Tables 4.2.6.8 and 6.1.1.4'
N N 0.0311 0.0180 'International Tables Vol C Tables 4.2.6.8 and 6.1.1.4'
O O 0.0492 0.0322 'International Tables Vol C Tables 4.2.6.8 and 6.1.1.4'
P P 0.2955 0.4335 'International Tables Vol C Tables 4.2.6.8 and 6.1.1.4'

loop_
_geom_angle_atom_site_label_1
_geom_angle_atom_site_label_2
_geom_angle_atom_site_label_3
_geom_angle
O2 B1 O3 125.4(2)
O2 B1 O4 125.2(2)
O3 B1 O4 109.4(2)
C3 C2 C1 115.0(2)
N1 C2 C1 120.6(2)
N1 C2 C3 124.4(2)
C2 C3 C4 129.7(2)
C3 C4 C5 116.0(2)
N2 C4 C3 123.6(2)
N2 C4 C5 120.5(2)
C7 C6 N2 118.8(2)
C11 C6 C7 120.9(2)
C11 C6 N2 120.1(2)
C6 C7 C15 122.2(2)
C8 C7 C6 118.1(2)
C8 C7 C15 119.6(2)
C9 C8 C7 121.2(2)
C10 C9 C8 120.1(2)
C9 C10 C11 121.2(2)
C6 C11 C12 122.7(2)
C10 C11 C6 118.4(2)
C10 C11 C12 118.9(2)
C11 C12 C13 110.6(2)
C11 C12 C14 111.9(2)
C14 C12 C13 110.3(2)
C16 C15 C7 112.8(2)
C17 C15 C7 111.6(3)
C17 C15 C16 109.6(3)
C19 C18 C23 119.9(2)
C19 C18 N1 119.7(2)
C23 C18 N1 120.3(2)
C18 C19 C27 122.9(2)
C20 C19 C18 118.9(2)
C20 C19 C27 118.1(2)
C21 C20 C19 121.5(3)
C20 C21 C22 119.3(3)
C21 C22 C23 121.6(3)
C18 C23 C24 121.0(2)
C22 C23 C18 118.7(2)
C22 C23 C24 120.2(2)
C23 C24 C26 113.7(2)
C25 C24 C23 111.5(2)
C25 C24 C26 111.2(3)
C19 C27 C29 112.6(3)
C28 C27 C19 110.0(3)
C28 C27 C29 110.5(3)
C31 C30 C35 120.0(2)
C31 C30 P1 118.20(19)
C35 C30 P1 121.5(2)
C32 C31 C30 119.3(3)
C33 C32 C31 120.3(3)
C34 C33 C32 120.1(3)
C35 C34 C33 120.3(3)
C34 C35 C30 119.9(3)
C37 C36 P1 117.8(2)
C41 C36 C37 119.4(3)
C41 C36 P1 122.6(2)
C38 C37 C36 119.6(3)
C39 C38 C37 120.6(3)
C38 C39 C40 120.0(3)
C39 C40 C41 120.4(3)
C40 C41 C36 120.0(3)
C43 C42 P1 121.8(2)
C47 C42 C43 119.3(2)
C47 C42 P1 118.66(18)
C42 C43 C44 120.2(3)
C45 C44 C43 119.7(2)
C46 C45 C44 120.9(3)
C45 C46 C47 119.7(3)
C42 C47 C46 120.3(2)
C52 C48 C49 112.8(3)
C53 C48 C49 115.2(2)
C53 C48 C52 110.2(3)
O3 C48 C49 102.2(2)
O3 C48 C52 107.4(2)
O3 C48 C53 108.4(2)
C50 C49 C48 115.6(3)
C50 C49 C51 108.8(3)
C51 C49 C48 113.1(2)
O4 C49 C48 103.03(19)
O4 C49 C50 108.5(2)
O4 C49 C51 107.3(2)
N1 Mg1 N2 92.81(8)
O1 Mg1 N1 108.41(8)
O1 Mg1 N2 111.31(8)
O2 Mg1 N1 119.93(8)
O2 Mg1 N2 117.11(8)
O2 Mg1 O1 106.69(8)
C2 N1 C18 119.45(19)
C2 N1 Mg1 116.26(15)
C18 N1 Mg1 124.28(15)
C4 N2 C6 119.99(18)
C4 N2 Mg1 117.62(15)
C6 N2 Mg1 121.50(14)
P1 O1 Mg1 161.69(11)
B1 O2 Mg1 159.41(18)
B1 O3 C48 109.05(19)
B1 O4 C49 107.86(19)
C36 P1 C30 107.86(12)
C36 P1 C42 110.28(12)
C42 P1 C30 105.11(11)
O1 P1 C30 112.39(11)
O1 P1 C36 111.41(11)
O1 P1 C42 109.61(11)
O6 B2 O7 125.3(3)
O6 B2 O8 125.3(2)
O8 B2 O7 109.4(2)
C54 C55 Mg2 153.91(18)
C56 C55 C54 115.7(2)
C56 C55 Mg2 86.33(14)
N3 C55 C54 120.1(2)
N3 C55 C56 124.2(2)
N3 C55 Mg2 40.46(11)
C55 C56 C57 129.8(2)
C56 C57 C58 116.0(2)
N4 C57 C56 124.1(2)
N4 C57 C58 119.9(2)
C60 C59 N4 120.4(2)
C64 C59 C60 120.6(2)
C64 C59 N4 118.7(2)
C59 C60 C68 122.5(2)
C61 C60 C59 118.2(3)
C61 C60 C68 119.3(3)
C62 C61 C60 121.4(3)
C63 C62 C61 119.8(3)
C62 C63 C64 121.3(3)
C59 C64 C65 122.0(2)
C63 C64 C59 118.5(3)
C63 C64 C65 119.5(2)
C64 C65 C66 111.3(2)
C64 C65 C67 111.0(2)
C67 C65 C66 110.6(2)
C60 C68 C69 110.3(2)
C60 C68 C70 113.0(3)
C70 C68 C69 110.1(3)
C72 C71 N3 119.7(2)
C76 C71 C72 120.7(2)
C76 C71 N3 119.5(2)
C71 C72 C80 120.6(2)
C73 C72 C71 118.4(3)
C73 C72 C80 121.1(3)
C74 C73 C72 121.6(3)
C73 C74 C75 119.6(3)
C74 C75 C76 121.5(3)
C71 C76 C77 122.7(2)
C75 C76 C71 118.2(3)
C75 C76 C77 119.0(3)
C76 C77 C78 109.6(3)
C76 C77 C79 113.0(3)
C78 C77 C79 110.5(3)
C81 C80 C72 115.0(3)
C82 C80 C72 112.8(3)
C82 C80 C81 110.1(3)
C84 C83 P2 118.93(19)
C88 C83 C84 119.2(2)
C88 C83 P2 121.7(2)
C85 C84 C83 120.1(3)
C84 C85 C86 120.0(3)
C87 C86 C85 120.3(3)
C86 C87 C88 120.3(3)
C87 C88 C83 120.2(3)
C90 C89 P2 122.09(19)
C94 C89 C90 119.0(2)
C94 C89 P2 118.95(18)
C91 C90 C89 120.4(3)
C92 C91 C90 119.9(3)
C91 C92 C93 120.2(2)
C92 C93 C94 120.2(3)
C89 C94 C93 120.2(2)
C96 C95 P2 121.68(19)
C100 C95 C96 119.8(2)
C100 C95 P2 118.51(18)
C95 C96 C97 119.8(3)
C98 C97 C96 120.3(3)
C99 C98 C97 120.1(3)
C98 C99 C100 120.2(3)
C95 C100 C99 119.8(2)
C102 C101 C105 112.5(3)
C106 C101 C102 116.6(3)
C106 C101 C105 109.2(3)
O7 C101 C102 102.94(19)
O7 C101 C105 104.5(2)
O7 C101 C106 110.1(3)
C103 C102 C101 112.4(3)
C104 C102 C101 115.5(3)
C104 C102 C103 110.3(3)
O8 C102 C101 102.2(2)
O8 C102 C103 108.2(2)
O8 C102 C104 107.6(3)
N3 Mg2 C55 25.17(7)
N4 Mg2 C55 75.16(8)
N4 Mg2 N3 94.19(8)
O5 Mg2 C55 134.51(8)
O5 Mg2 N3 112.82(8)
O5 Mg2 N4 109.06(8)
O6 Mg2 C55 109.54(8)
O6 Mg2 N3 116.57(9)
O6 Mg2 N4 114.32(9)
O6 Mg2 O5 109.10(8)
C55 N3 C71 118.4(2)
C55 N3 Mg2 114.37(16)
C71 N3 Mg2 126.79(15)
C57 N4 C59 120.25(19)
C57 N4 Mg2 115.95(16)
C59 N4 Mg2 123.40(14)
P2 O5 Mg2 160.67(11)
B2 O6 Mg2 168.6(2)
B2 O7 C101 108.1(2)
B2 O8 C102 108.8(2)
C83 P2 C89 107.88(11)
C83 P2 C95 108.88(11)
C89 P2 C95 107.93(11)
O5 P2 C83 111.24(10)
O5 P2 C89 111.06(10)
O5 P2 C95 109.75(11)

loop_
_geom_bond_atom_site_label_1
_geom_bond_atom_site_label_2
_geom_bond_distance
B1 O2 1.302(3)
B1 O3 1.400(3)
B1 O4 1.405(3)
C1 C2 1.511(3)
C2 C3 1.396(3)
C2 N1 1.334(3)
C3 C4 1.410(3)
C4 C5 1.512(3)
C4 N2 1.323(3)
C6 C7 1.409(3)
C6 C11 1.403(3)
C6 N2 1.441(3)
C7 C8 1.397(3)
C7 C15 1.516(4)
C8 C9 1.383(4)
C9 C10 1.371(4)
C10 C11 1.401(3)
C11 C12 1.515(4)
C12 C13 1.532(4)
C12 C14 1.529(4)
C15 C16 1.511(4)
C15 C17 1.508(4)
C18 C19 1.406(3)
C18 C23 1.407(3)
C18 N1 1.430(3)
C19 C20 1.388(4)
C19 C27 1.524(4)
C20 C21 1.374(4)
C21 C22 1.379(4)
C22 C23 1.387(4)
C23 C24 1.519(3)
C24 C25 1.519(4)
C24 C26 1.528(4)
C27 C28 1.520(5)
C27 C29 1.532(5)
C30 C31 1.392(4)
C30 C35 1.397(4)
C30 P1 1.799(2)
C31 C32 1.391(4)
C32 C33 1.385(4)
C33 C34 1.382(5)
C34 C35 1.377(4)
C36 C37 1.399(4)
C36 C41 1.388(4)
C36 P1 1.791(3)
C37 C38 1.384(4)
C38 C39 1.374(4)
C39 C40 1.378(4)
C40 C41 1.384(4)
C42 C43 1.390(3)
C42 C47 1.388(4)
C42 P1 1.798(3)
C43 C44 1.393(4)
C44 C45 1.377(4)
C45 C46 1.373(4)
C46 C47 1.392(4)
C48 C49 1.552(4)
C48 C52 1.524(4)
C48 C53 1.515(4)
C48 O3 1.438(3)
C49 C50 1.524(3)
C49 C51 1.525(4)
C49 O4 1.442(3)
Mg1 N1 2.0529(19)
Mg1 N2 2.0538(19)
Mg1 O1 1.9256(17)
Mg1 O2 1.8697(17)
O1 P1 1.4989(16)
B2 O6 1.297(3)
B2 O7 1.397(3)
B2 O8 1.395(3)
C54 C55 1.519(3)
C55 C56 1.401(4)
C55 Mg2 2.863(2)
C55 N3 1.337(3)
C56 C57 1.405(3)
C57 C58 1.512(3)
C57 N4 1.325(3)
C59 C60 1.408(4)
C59 C64 1.404(3)
C59 N4 1.432(3)
C60 C61 1.398(4)
C60 C68 1.513(4)
C61 C62 1.378(4)
C62 C63 1.373(4)
C63 C64 1.396(4)
C64 C65 1.516(4)
C65 C66 1.529(4)
C65 C67 1.529(4)
C68 C69 1.534(4)
C68 C70 1.528(4)
C71 C72 1.411(4)
C71 C76 1.404(4)
C71 N3 1.428(3)
C72 C73 1.388(4)
C72 C80 1.522(4)
C73 C74 1.376(5)
C74 C75 1.377(5)
C75 C76 1.399(4)
C76 C77 1.516(4)
C77 C78 1.521(4)
C77 C79 1.538(4)
C80 C81 1.514(4)
C80 C82 1.502(5)
C83 C84 1.397(4)
C83 C88 1.388(3)
C83 P2 1.791(3)
C84 C85 1.382(4)
C85 C86 1.382(4)
C86 C87 1.372(4)
C87 C88 1.384(4)
C89 C90 1.394(3)
C89 C94 1.386(3)
C89 P2 1.794(2)
C90 C91 1.384(4)
C91 C92 1.376(4)
C92 C93 1.376(4)
C93 C94 1.386(3)
C95 C96 1.389(3)
C95 C100 1.387(3)
C95 P2 1.796(2)
C96 C97 1.390(4)
C97 C98 1.378(4)
C98 C99 1.376(4)
C99 C100 1.394(4)
C101 C102 1.545(4)
C101 C105 1.549(4)
C101 C106 1.509(4)
C101 O7 1.427(3)
C102 C103 1.520(4)
C102 C104 1.514(4)
C102 O8 1.438(3)
Mg2 N3 2.040(2)
Mg2 N4 2.0379(19)
Mg2 O5 1.9188(17)
Mg2 O6 1.8548(17)
O5 P2 1.4970(16)
